data_9013663
loop_
_publ_author_name
'Demartin, F.'
'Gramaccioli, C. M.'
'Campostrini, I.'

_publ_section_title
;
 Demicheleite-(Cl), BiS,Cl, a new mineral from La Fossa crater, Vulcano,
 Aeolian Islands, Italy
;
_journal_name_full 'American Mineralogist'
_journal_page_first 1045
_journal_page_last 1048
_journal_paper_doi 10.2138/am.2009.3200
_journal_volume 94
_journal_year 2009
_chemical_compound_source 'La Fossa crater, Vulcano, Aeolian Islands, Italy'
_chemical_formula_sum 'Bi Br0.1 Cl0.9 S'
_chemical_name_mineral Demicheleite-(Cl)
_space_group_IT_number 62
_symmetry_space_group_name_Hall '-P 2c 2n'
_symmetry_space_group_name_H-M 'P n a m'
_cell_angle_alpha 90
_cell_angle_beta 90
_cell_angle_gamma 90
_cell_length_a 7.802
_cell_length_b 9.930
_cell_length_c 3.9905
_cell_formula_units_Z 4
_cell_volume 309.159
_database_code_amcsd 0004960
_exptl_crystal_density_diffrn 6.036
_cod_original_formula_sum 'Bi (Cl.9 Br.1) S'
_cod_database_code 9013663

loop_
_space_group_symop_operation_xyz
x,y,z
x,y,1/2-z
-x,-y,1/2+z
1/2-x,1/2+y,1/2+z
1/2+x,1/2-y,1/2-z
1/2+x,1/2-y,z
1/2-x,1/2+y,-z
-x,-y,-z

loop_
_atom_site_aniso_label
_atom_site_aniso_U_11
_atom_site_aniso_U_22
_atom_site_aniso_U_33
_atom_site_aniso_U_12
_atom_site_aniso_U_13
_atom_site_aniso_U_23
Bi 0.02020 0.01960 0.01620 -0.00260 0.00000 0.00000
Cl 0.02470 0.02760 0.02180 -0.00380 0.00000 0.00000
Br 0.02470 0.02760 0.02180 -0.00380 0.00000 0.00000
S 0.01620 0.01340 0.01320 0.00140 0.00000 0.00000

loop_
_atom_site_label
_atom_site_fract_x
_atom_site_fract_y
_atom_site_fract_z
_atom_site_occupancy
_atom_site_U_iso_or_equiv
Bi 0.13874 0.13250 0.25000 1.00000 0.01870
Cl 0.51760 0.81150 0.25000 0.90000 0.02470
Br 0.51760 0.81150 0.25000 0.10000 0.02470
S 0.82260 0.04950 0.25000 1.00000 0.01430

loop_
_cod_related_entry_id
_cod_related_entry_database
_cod_related_entry_code
1 AMCSD 0004960
